data_1517383
loop_
_publ_author_name
'Meng, Ling-Hong'
'Li, Xiao-Ming'
'Lv, Cui-Ting'
'Huang, Cai-Guo'
'Wang, Bin-Gui'

_publ_section_title
;
 Brocazines A-F, Cytotoxic Bisthiodiketopiperazine Derivatives from
 Penicillium brocae MA-231, an Endophytic Fungus Derived from the Marine
 Mangrove Plant Avicennia marina.
;
_journal_issue 8
_journal_name_full 'Journal of natural products'
_journal_page_first 1921
_journal_paper_doi 10.1021/np500382k
_journal_volume 77
_journal_year 2014
_chemical_formula_sum 'C18 H20 N2 O6 S2'
_chemical_formula_weight 424.48
_chemical_name_systematic
; 
 ? 
;
_space_group_IT_number 5
_symmetry_cell_setting monoclinic
_symmetry_space_group_name_Hall 'C 2y'
_symmetry_space_group_name_H-M 'C 1 2 1'
_atom_sites_solution_hydrogens geom
_atom_sites_solution_primary direct
_atom_sites_solution_secondary difmap
_audit_creation_method SHELXL-97
_cell_angle_alpha 90.00
_cell_angle_beta 107.502(2)
_cell_angle_gamma 90.00
_cell_formula_units_Z 2
_cell_length_a 16.7824(11)
_cell_length_b 8.1768(4)
_cell_length_c 7.5091(3)
_cell_measurement_reflns_used 569
_cell_measurement_temperature 293(2)
_cell_measurement_theta_max 70.3010
_cell_measurement_theta_min 9.2540
_cell_volume 982.74(9)
_computing_cell_refinement 'Bruker FRAMBO'
_computing_data_collection 'Bruker FRAMBO'
_computing_data_reduction 'Bruker SAINT'
_computing_molecular_graphics 'Bruker SHELXTL'
_computing_publication_material 'Bruker SHELXTL'
_computing_structure_refinement 'SHELXL-97 (Sheldrick, 1997)'
_computing_structure_solution 'SHELXS-97 (Sheldrick, 1990)'
_diffrn_ambient_temperature 293(2)
_diffrn_measured_fraction_theta_full 0.980
_diffrn_measured_fraction_theta_max 0.980
_diffrn_measurement_device_type 'CCD area detector'
_diffrn_measurement_method 'phi and omega scans'
_diffrn_radiation_monochromator graphite
_diffrn_radiation_source 'fine-focus sealed tube'
_diffrn_radiation_type CuK\a
_diffrn_radiation_wavelength 1.54178
_diffrn_reflns_av_R_equivalents 0.0479
_diffrn_reflns_av_sigmaI/netI 0.0460
_diffrn_reflns_limit_h_max 19
_diffrn_reflns_limit_h_min -14
_diffrn_reflns_limit_k_max 6
_diffrn_reflns_limit_k_min -9
_diffrn_reflns_limit_l_max 8
_diffrn_reflns_limit_l_min -8
_diffrn_reflns_number 2108
_diffrn_reflns_theta_full 65.99
_diffrn_reflns_theta_max 65.99
_diffrn_reflns_theta_min 5.53
_exptl_absorpt_coefficient_mu 2.797
_exptl_absorpt_correction_T_max 0.8072
_exptl_absorpt_correction_T_min 0.6791
_exptl_absorpt_correction_type multi-scan
_exptl_absorpt_process_details sadabs
_exptl_crystal_density_diffrn 1.434
_exptl_crystal_density_method 'not measured'
_exptl_crystal_F_000 444
_exptl_crystal_size_max 0.15
_exptl_crystal_size_mid 0.11
_exptl_crystal_size_min 0.08
_refine_diff_density_max 0.388
_refine_diff_density_min -0.207
_refine_diff_density_rms 0.057
_refine_ls_abs_structure_details 'Flack H D (1983), Acta Cryst. A39, 876-881'
_refine_ls_abs_structure_Flack 0.02(6)
_refine_ls_extinction_method none
_refine_ls_goodness_of_fit_ref 1.015
_refine_ls_hydrogen_treatment mixed
_refine_ls_matrix_type full
_refine_ls_number_parameters 130
_refine_ls_number_reflns 1256
_refine_ls_number_restraints 1
_refine_ls_restrained_S_all 1.015
_refine_ls_R_factor_all 0.0699
_refine_ls_R_factor_gt 0.0536
_refine_ls_shift/su_max 0.001
_refine_ls_shift/su_mean 0.000
_refine_ls_structure_factor_coef Fsqd
_refine_ls_weighting_details 'calc w=1/[\s^2^(Fo^2^)+(0.0888P)^2^+0.0000P] where P=(Fo^2^+2Fc^2^)/3'
_refine_ls_weighting_scheme calc
_refine_ls_wR_factor_gt 0.1394
_refine_ls_wR_factor_ref 0.1465
_reflns_number_gt 939
_reflns_number_total 1256
_reflns_threshold_expression >2sigma(I)
_cod_data_source_file np500382k_si_003.cif
_cod_data_source_block 131222b
_cod_depositor_comments
;
The following automatic conversions were performed:

'_symmetry_cell_setting' value 'Monoclinic' changed to 'monoclinic'
according to
/usr/data/users/saulius/crontab/automatic-downloads/rss-feeds/ACS/lib/dictionaries/cif_core.dic
dictionary named 'cif_core.dic' version 2.4.2 from 2011-04-26.

Automatic conversion script
Id: cif_fix_values 2281 2013-09-26 08:29:07Z andrius 

 Adding full bibliography for 1517382--1517383.cif.
;
_cod_original_sg_symbol_H-M C2
_cod_database_code 1517383

loop_
_symmetry_equiv_pos_as_xyz
'x, y, z'
'-x, y, -z'
'x+1/2, y+1/2, z'
'-x+1/2, y+1/2, -z'

loop_
_atom_site_label
_atom_site_type_symbol
_atom_site_fract_x
_atom_site_fract_y
_atom_site_fract_z
_atom_site_U_iso_or_equiv
_atom_site_adp_type
_atom_site_occupancy
_atom_site_symmetry_multiplicity
_atom_site_calc_flag
_atom_site_refinement_flags
N1 N 0.5851(2) 0.3163(7) 0.5323(6) 0.0540(12) Uani 1 1 d .
O1 O 0.5612(2) 0.3733(7) 0.2253(6) 0.0798(16) Uani 1 1 d .
O2 O 0.7286(2) 0.3974(6) 0.3453(6) 0.0640(12) Uani 1 1 d .
H2 H 0.6794 0.4182 0.2913 0.096 Uiso 1 1 calc R
O3 O 0.8072(2) 0.2541(6) 1.0973(6) 0.0682(12) Uani 1 1 d .
H3 H 0.7917 0.2961 1.1804 0.102 Uiso 1 1 calc R
S1 S 0.52976(9) 0.0286(3) 0.6430(2) 0.0758(6) Uani 1 1 d .
C1 C 0.5374(3) 0.3230(9) 0.3532(7) 0.0606(15) Uani 1 1 d .
C2 C 0.5495(3) 0.2528(9) 0.6744(7) 0.0576(16) Uani 1 1 d .
C3 C 0.6150(3) 0.2891(9) 0.8577(8) 0.0639(17) Uani 1 1 d .
H3A H 0.6138 0.2093 0.9524 0.077 Uiso 1 1 calc R
H3B H 0.6080 0.3978 0.9026 0.077 Uiso 1 1 calc R
C4 C 0.6962(3) 0.2761(8) 0.8023(7) 0.0515(14) Uani 1 1 d .
H4 H 0.7061 0.1603 0.7827 0.062 Uiso 1 1 calc R
C5 C 0.6738(3) 0.3620(8) 0.6132(7) 0.0514(14) Uani 1 1 d .
H5 H 0.6785 0.4807 0.6317 0.062 Uiso 1 1 calc R
C6 C 0.7342(3) 0.3053(8) 0.5100(7) 0.0530(15) Uani 1 1 d .
H6 H 0.7250 0.1891 0.4784 0.064 Uiso 1 1 calc R
C7 C 0.8210(3) 0.3297(9) 0.6423(9) 0.0658(17) Uani 1 1 d .
H7 H 0.8648 0.3345 0.5904 0.079 Uiso 1 1 calc R
C8 C 0.8399(4) 0.3446(10) 0.8232(10) 0.074(2) Uani 1 1 d .
H8 H 0.8961 0.3538 0.8912 0.089 Uiso 1 1 calc R
C9 C 0.7764(3) 0.3478(9) 0.9294(8) 0.0582(15) Uani 1 1 d .
H9 H 0.7667 0.4610 0.9606 0.070 Uiso 1 1 calc R

loop_
_atom_site_aniso_label
_atom_site_aniso_U_11
_atom_site_aniso_U_22
_atom_site_aniso_U_33
_atom_site_aniso_U_23
_atom_site_aniso_U_13
_atom_site_aniso_U_12
N1 0.043(2) 0.089(4) 0.034(2) 0.006(2) 0.0180(17) 0.000(2)
O1 0.045(2) 0.156(5) 0.040(2) 0.015(3) 0.0162(16) -0.004(2)
O2 0.049(2) 0.099(3) 0.050(2) 0.001(2) 0.0233(17) -0.005(2)
O3 0.052(2) 0.098(3) 0.053(2) -0.005(2) 0.0135(18) 0.003(2)
S1 0.0523(7) 0.0981(12) 0.0766(11) 0.0168(11) 0.0187(6) -0.0060(10)
C1 0.047(3) 0.100(5) 0.038(3) 0.001(3) 0.017(2) -0.001(3)
C2 0.045(3) 0.092(5) 0.037(3) 0.009(3) 0.015(2) 0.000(3)
C3 0.046(3) 0.106(5) 0.042(3) 0.007(4) 0.017(2) 0.006(3)
C4 0.044(3) 0.073(4) 0.041(3) -0.001(3) 0.019(2) -0.002(3)
C5 0.046(3) 0.066(4) 0.046(3) -0.006(3) 0.020(2) 0.000(2)
C6 0.051(3) 0.073(4) 0.041(3) -0.006(3) 0.023(2) -0.009(3)
C7 0.046(3) 0.099(5) 0.060(4) -0.007(4) 0.028(3) -0.013(3)
C8 0.047(3) 0.114(6) 0.064(4) -0.003(4) 0.021(3) -0.011(3)
C9 0.047(3) 0.084(4) 0.043(3) -0.002(3) 0.014(2) -0.001(3)

loop_
_atom_type_symbol
_atom_type_description
_atom_type_scat_dispersion_real
_atom_type_scat_dispersion_imag
_atom_type_scat_source
C C 0.0181 0.0091 'International Tables Vol C Tables 4.2.6.8 and 6.1.1.4'
H H 0.0000 0.0000 'International Tables Vol C Tables 4.2.6.8 and 6.1.1.4'
N N 0.0311 0.0180 'International Tables Vol C Tables 4.2.6.8 and 6.1.1.4'
O O 0.0492 0.0322 'International Tables Vol C Tables 4.2.6.8 and 6.1.1.4'
S S 0.3331 0.5567 'International Tables Vol C Tables 4.2.6.8 and 6.1.1.4'

loop_
_geom_angle_atom_site_label_1
_geom_angle_atom_site_label_2
_geom_angle_atom_site_label_3
_geom_angle
_geom_angle_site_symmetry_1
_geom_angle_site_symmetry_3
C1 N1 C2 119.5(4) . .
C1 N1 C5 128.7(4) . .
C2 N1 C5 111.8(4) . .
C6 O2 H2 109.5 . .
C9 O3 H3 109.5 . .
C2 S1 S1 98.20(17) . 2_656
O1 C1 N1 124.4(5) . .
O1 C1 C2 123.3(5) . 2_656
N1 C1 C2 112.3(4) . 2_656
N1 C2 C3 104.5(4) . .
N1 C2 C1 110.5(5) . 2_656
C3 C2 C1 117.0(5) . 2_656
N1 C2 S1 110.6(4) . .
C3 C2 S1 111.2(5) . .
C1 C2 S1 103.1(4) 2_656 .
C2 C3 C4 101.5(4) . .
C2 C3 H3A 111.5 . .
C4 C3 H3A 111.5 . .
C2 C3 H3B 111.5 . .
C4 C3 H3B 111.5 . .
H3A C3 H3B 109.3 . .
C9 C4 C5 109.3(5) . .
C9 C4 C3 119.5(5) . .
C5 C4 C3 103.2(4) . .
C9 C4 H4 108.1 . .
C5 C4 H4 108.1 . .
C3 C4 H4 108.1 . .
N1 C5 C6 117.2(4) . .
N1 C5 C4 101.6(4) . .
C6 C5 C4 108.6(4) . .
N1 C5 H5 109.7 . .
C6 C5 H5 109.7 . .
C4 C5 H5 109.7 . .
O2 C6 C7 107.4(4) . .
O2 C6 C5 113.6(5) . .
C7 C6 C5 106.5(4) . .
O2 C6 H6 109.7 . .
C7 C6 H6 109.7 . .
C5 C6 H6 109.7 . .
C8 C7 C6 125.6(5) . .
C8 C7 H7 117.2 . .
C6 C7 H7 117.2 . .
C7 C8 C9 124.2(5) . .
C7 C8 H8 117.9 . .
C9 C8 H8 117.9 . .
O3 C9 C8 109.3(5) . .
O3 C9 C4 111.4(5) . .
C8 C9 C4 107.1(5) . .
O3 C9 H9 109.7 . .
C8 C9 H9 109.7 . .
C4 C9 H9 109.7 . .

loop_
_geom_bond_atom_site_label_1
_geom_bond_atom_site_label_2
_geom_bond_distance
_geom_bond_site_symmetry_2
N1 C1 1.344(7) .
N1 C2 1.466(7) .
N1 C5 1.476(7) .
O1 C1 1.218(7) .
O2 C6 1.426(7) .
O2 H2 0.8200 .
O3 C9 1.432(8) .
O3 H3 0.8200 .
S1 C2 1.865(8) .
S1 S1 2.078(3) 2_656
C1 C2 1.523(7) 2_656
C2 C3 1.510(8) .
C2 C1 1.523(7) 2_656
C3 C4 1.544(7) .
C3 H3A 0.9700 .
C3 H3B 0.9700 .
C4 C9 1.515(8) .
C4 C5 1.527(8) .
C4 H4 0.9800 .
C5 C6 1.521(7) .
C5 H5 0.9800 .
C6 C7 1.510(8) .
C6 H6 0.9800 .
C7 C8 1.304(9) .
C7 H7 0.9300 .
C8 C9 1.511(8) .
C8 H8 0.9300 .
C9 H9 0.9800 .

loop_
_geom_torsion_atom_site_label_1
_geom_torsion_atom_site_label_2
_geom_torsion_atom_site_label_3
_geom_torsion_atom_site_label_4
_geom_torsion
_geom_torsion_site_symmetry_1
_geom_torsion_site_symmetry_4
C2 N1 C1 O1 -179.9(7) . .
C5 N1 C1 O1 -1.5(11) . .
C2 N1 C1 C2 -2.5(7) . 2_656
C5 N1 C1 C2 175.8(6) . 2_656
C1 N1 C2 C3 -171.1(6) . .
C5 N1 C2 C3 10.3(7) . .
C1 N1 C2 C1 -44.4(7) . 2_656
C5 N1 C2 C1 137.0(5) . 2_656
C1 N1 C2 S1 69.2(6) . .
C5 N1 C2 S1 -109.4(4) . .
S1 S1 C2 N1 -47.3(4) 2_656 .
S1 S1 C2 C3 -162.9(3) 2_656 .
S1 S1 C2 C1 70.9(3) 2_656 2_656
N1 C2 C3 C4 -31.6(7) . .
C1 C2 C3 C4 -154.2(6) 2_656 .
S1 C2 C3 C4 87.7(5) . .
C2 C3 C4 C9 163.4(6) . .
C2 C3 C4 C5 41.8(7) . .
C1 N1 C5 C6 -44.5(9) . .
C2 N1 C5 C6 133.9(6) . .
C1 N1 C5 C4 -162.6(6) . .
C2 N1 C5 C4 15.8(6) . .
C9 C4 C5 N1 -163.3(5) . .
C3 C4 C5 N1 -35.1(6) . .
C9 C4 C5 C6 72.6(6) . .
C3 C4 C5 C6 -159.2(5) . .
N1 C5 C6 O2 75.7(6) . .
C4 C5 C6 O2 -170.0(5) . .
N1 C5 C6 C7 -166.2(5) . .
C4 C5 C6 C7 -51.9(6) . .
O2 C6 C7 C8 142.0(8) . .
C5 C6 C7 C8 19.9(10) . .
C6 C7 C8 C9 -3.1(13) . .
C7 C8 C9 O3 139.2(8) . .
C7 C8 C9 C4 18.5(10) . .
C5 C4 C9 O3 -170.7(5) . .
C3 C4 C9 O3 70.8(7) . .
C5 C4 C9 C8 -51.2(7) . .
C3 C4 C9 C8 -169.7(6) . .
